data_2105954
loop_
_publ_author_name
'Kamburov, Stoyan'
'Schmidt, Horst'
'Voigt, Wolfgang'
'Balarew, Christo'

_publ_section_title
;
 Similarities and peculiarities between the crystal structures of the
 hydrates of sodium sulfate and selenate
;
_journal_coeditor_code BP5062
_journal_issue 4
_journal_name_full 'Acta Crystallographica Section B'
_journal_page_first 714
_journal_page_last 722
_journal_paper_doi 10.1107/S2052520614007653
_journal_volume 70
_journal_year 2014
_chemical_formula_structural 'Na2 Se O4 (H2 O)7.5'
_chemical_formula_sum 'H15 Na2 O11.5 Se'
_chemical_formula_weight 324.06
_chemical_name_systematic 'Sodium selenate heptahemihydrate'
_space_group_crystal_system monoclinic
_space_group_IT_number 15
_space_group_name_Hall '-C 2yc'
_space_group_name_H-M_alt 'C 1 2/c 1'
_symmetry_space_group_name_Hall '-C 2yc'
_symmetry_space_group_name_H-M 'C 1 2/c 1'
_atom_sites_solution_hydrogens difmap
_atom_sites_solution_primary direct
_atom_sites_solution_secondary difmap
_audit_creation_method SHELXL-2012
_cell_angle_alpha 90.00
_cell_angle_beta 106.08(3)
_cell_angle_gamma 90.00
_cell_formula_units_Z 8
_cell_length_a 25.082(7)
_cell_length_b 7.2222(13)
_cell_length_c 14.148(5)
_cell_measurement_reflns_used 1703
_cell_measurement_temperature 120(2)
_cell_measurement_theta_max 32.23
_cell_measurement_theta_min 3.05
_cell_volume 2462.6(13)
_computing_cell_refinement 'STOE X-AREA'
_computing_data_collection 'STOE X-AREA'
_computing_data_reduction 'STOE X-RED'
_computing_molecular_graphics Diamond
_computing_publication_material publcif
_computing_structure_refinement 'SHELXL-2013 (Sheldrick, 2008)'
_computing_structure_solution 'SHELXS-2013 (Sheldrick, 2008)'
_diffrn_ambient_temperature 120(2)
_diffrn_detector_area_resol_mean 6.67
_diffrn_measured_fraction_theta_full 0.999
_diffrn_measurement_device '2-circle goniometer'
_diffrn_measurement_device_type 'STOE IPDS 2T'
_diffrn_measurement_method 'rotation method'
_diffrn_radiation_monochromator 'plane graphite'
_diffrn_radiation_type 'Mo K\a'
_diffrn_radiation_wavelength 0.71073
_diffrn_reflns_av_R_equivalents 0.1067
_diffrn_reflns_av_sigmaI/netI 0.0336
_diffrn_reflns_limit_h_max 37
_diffrn_reflns_limit_h_min -37
_diffrn_reflns_limit_k_max 10
_diffrn_reflns_limit_k_min -10
_diffrn_reflns_limit_l_max 20
_diffrn_reflns_limit_l_min -20
_diffrn_reflns_number 51914
_diffrn_reflns_theta_full 25.242
_diffrn_reflns_theta_max 31.97
_diffrn_reflns_theta_min 2.94
_exptl_absorpt_coefficient_mu 3.159
_exptl_absorpt_correction_T_max 0.5357
_exptl_absorpt_correction_T_min 0.2923
_exptl_absorpt_correction_type integration
_exptl_absorpt_process_details 'Coppens (1970)'
_exptl_crystal_colour colourless
_exptl_crystal_density_diffrn 1.748
_exptl_crystal_density_method 'not measured'
_exptl_crystal_description 'monoclinic prism'
_exptl_crystal_F_000 1304
_exptl_crystal_size_max 0.2520
_exptl_crystal_size_mid 0.1797
_exptl_crystal_size_min 0.1074
_refine_diff_density_max 0.491
_refine_diff_density_min -1.026
_refine_ls_extinction_coef 0.00151(17)
_refine_ls_extinction_expression Fc^*^=kFc[1+0.001xFc^2^\l^3^/sin(2\q)]^-1/4^
_refine_ls_extinction_method SHELXL
_refine_ls_goodness_of_fit_ref 1.002
_refine_ls_hydrogen_treatment refall
_refine_ls_matrix_type full
_refine_ls_number_parameters 192
_refine_ls_number_reflns 4234
_refine_ls_number_restraints 0
_refine_ls_restrained_S_all 1.002
_refine_ls_R_factor_all 0.0363
_refine_ls_R_factor_gt 0.0263
_refine_ls_shift/su_max 0.002
_refine_ls_shift/su_mean 0.000
_refine_ls_structure_factor_coef Fsqd
_refine_ls_weighting_details
;
 'w=1/[\s^2^(Fo^2^)+(0.0487P)^2^+2.4105P]'
 'where P=(Fo^2^+2Fc^2^)/3'
;
_refine_ls_weighting_scheme calc
_refine_ls_wR_factor_gt 0.0711
_refine_ls_wR_factor_ref 0.0785
_reflns_number_gt 3466
_reflns_number_total 4234
_reflns_threshold_expression >2sigma(I)
_cod_data_source_file bp5062sup1.cif
_cod_data_source_block Na2_Se04_75H2O_120k
_cod_original_cell_volume 2462.6(12)
_cod_original_formula_sum 'H15 Na2 O11.50 Se'
_cod_database_code 2105954

loop_
_symmetry_equiv_pos_as_xyz
'x, y, z'
'-x, y, -z+1/2'
'x+1/2, y+1/2, z'
'-x+1/2, y+1/2, -z+1/2'
'-x, -y, -z'
'x, -y, z-1/2'
'-x+1/2, -y+1/2, -z'
'x+1/2, -y+1/2, z-1/2'

loop_
_atom_site_type_symbol
_atom_site_label
_atom_site_fract_x
_atom_site_fract_y
_atom_site_fract_z
_atom_site_U_iso_or_equiv
_atom_site_adp_type
_atom_site_calc_flag
_atom_site_occupancy
Se Se1 0.12538(2) 0.50581(2) 0.43856(2) 0.00804(6) Uani d 1
Na Na1 0.25402(3) 0.48478(8) 0.25255(5) 0.01318(13) Uani d 1
Na Na2 0.48802(3) 0.50577(8) 0.12460(5) 0.01393(13) Uani d 1
O O1 0.5000 0.7533(2) 0.2500 0.0169(3) Uani d 1
O O2 0.49834(5) 0.27554(19) 0.00232(9) 0.0163(2) Uani d 1
O O3 0.39327(6) 0.51391(17) 0.01325(10) 0.0168(2) Uani d 1
O O4 0.43838(5) 0.38294(17) 0.24329(9) 0.0168(2) Uani d 1
O O5 0.35257(5) 0.54197(19) 0.30729(10) 0.0176(2) Uani d 1
O O6 0.25084(6) 0.23441(17) 0.36455(9) 0.0152(2) Uani d 1
O O7 0.15405(5) 0.43353(18) 0.20215(9) 0.0173(2) Uani d 1
O O8 0.24653(5) 0.73830(17) 0.36305(9) 0.0148(2) Uani d 1
O O9 0.16577(5) 0.32150(15) 0.45515(8) 0.0139(2) Uani d 1
O O10 0.08697(5) 0.51212(14) 0.32289(8) 0.0135(2) Uani d 1
O O11 0.08559(5) 0.49515(14) 0.51372(9) 0.0132(2) Uani d 1
O O12 0.16395(5) 0.69410(15) 0.46262(8) 0.0131(2) Uani d 1
H H1 0.4729(11) 0.824(4) 0.230(2) 0.037(7) Uiso d 1
H H2A 0.5245(12) 0.214(4) 0.008(2) 0.027(7) Uiso d 1
H H2B 0.4728(13) 0.204(4) -0.007(2) 0.038(8) Uiso d 1
H H3A 0.3766(13) 0.430(4) 0.024(2) 0.041(8) Uiso d 1
H H3B 0.3744(12) 0.601(4) 0.023(2) 0.043(8) Uiso d 1
H H4A 0.4325(11) 0.269(4) 0.2288(19) 0.035(7) Uiso d 1
H H4B 0.4092(14) 0.428(5) 0.255(2) 0.048(8) Uiso d 1
H H5A 0.3694(13) 0.519(3) 0.368(2) 0.026(7) Uiso d 1
H H5B 0.3521(11) 0.652(4) 0.3055(18) 0.032(7) Uiso d 1
H H6A 0.2217(12) 0.262(4) 0.3815(18) 0.025(6) Uiso d 1
H H6B 0.2746(12) 0.220(4) 0.409(2) 0.029(7) Uiso d 1
H H7A 0.1346(15) 0.462(4) 0.150(3) 0.042(9) Uiso d 1
H H7B 0.1350(12) 0.464(4) 0.243(2) 0.032(7) Uiso d 1
H H8A 0.2181(12) 0.728(4) 0.385(2) 0.033(7) Uiso d 1
H H8B 0.2721(13) 0.756(4) 0.406(2) 0.031(7) Uiso d 1

loop_
_atom_site_aniso_label
_atom_site_aniso_U_11
_atom_site_aniso_U_22
_atom_site_aniso_U_33
_atom_site_aniso_U_12
_atom_site_aniso_U_13
_atom_site_aniso_U_23
Se1 0.00788(8) 0.00783(8) 0.00858(8) -0.00008(5) 0.00258(5) -0.00012(4)
Na1 0.0141(3) 0.0126(3) 0.0134(3) -0.0001(2) 0.0047(2) 0.0001(2)
Na2 0.0144(3) 0.0133(3) 0.0134(3) 0.0006(2) 0.0028(2) 0.0001(2)
O1 0.0165(8) 0.0115(7) 0.0194(8) 0.000 -0.0004(7) 0.000
O2 0.0147(6) 0.0127(5) 0.0225(6) 0.0006(4) 0.0067(5) 0.0001(4)
O3 0.0157(6) 0.0129(5) 0.0214(6) 0.0003(4) 0.0046(5) 0.0004(4)
O4 0.0149(6) 0.0163(5) 0.0195(6) -0.0034(4) 0.0053(4) -0.0040(4)
O5 0.0155(6) 0.0186(5) 0.0185(6) 0.0012(5) 0.0041(5) 0.0001(5)
O6 0.0145(6) 0.0182(5) 0.0126(5) 0.0037(4) 0.0032(4) 0.0009(4)
O7 0.0153(6) 0.0247(6) 0.0121(5) 0.0026(5) 0.0038(4) -0.0001(4)
O8 0.0129(6) 0.0182(5) 0.0139(5) -0.0030(4) 0.0044(4) -0.0012(4)
O9 0.0138(5) 0.0110(5) 0.0169(5) 0.0044(4) 0.0043(4) 0.0018(4)
O10 0.0134(5) 0.0155(5) 0.0096(5) -0.0001(4) 0.0000(4) 0.0004(3)
O11 0.0126(5) 0.0157(5) 0.0138(5) -0.0013(4) 0.0079(4) -0.0002(4)
O12 0.0128(5) 0.0108(4) 0.0160(5) -0.0040(4) 0.0047(4) -0.0018(4)

loop_
_atom_type_symbol
_atom_type_description
_atom_type_scat_dispersion_real
_atom_type_scat_dispersion_imag
_atom_type_scat_source
Na Na 0.0362 0.0249 'International Tables Vol C Tables 4.2.6.8 and 6.1.1.4'
Se Se -0.0929 2.2259 'International Tables Vol C Tables 4.2.6.8 and 6.1.1.4'
O O 0.0106 0.0060 'International Tables Vol C Tables 4.2.6.8 and 6.1.1.4'
H H 0.0000 0.0000 'International Tables Vol C Tables 4.2.6.8 and 6.1.1.4'

loop_
_geom_angle_atom_site_label_1
_geom_angle_atom_site_label_2
_geom_angle_atom_site_label_3
_geom_angle_site_symmetry_1
_geom_angle_site_symmetry_3
_geom_angle
O12 Se1 O11 . . 109.30(5)
O12 Se1 O9 . . 109.51(6)
O11 Se1 O9 . . 109.15(6)
O12 Se1 O10 . . 109.22(6)
O11 Se1 O10 . . 110.40(7)
O9 Se1 O10 . . 109.24(6)
O5 Na1 O8 . 4_545 99.02(5)
O5 Na1 O6 . . 97.72(6)
O8 Na1 O6 4_545 . 84.12(5)
O5 Na1 O6 . 4 86.87(5)
O8 Na1 O6 4_545 4 95.48(5)
O6 Na1 O6 . 4 175.40(3)
O5 Na1 O7 . . 177.96(6)
O8 Na1 O7 4_545 . 82.96(5)
O6 Na1 O7 . . 81.97(5)
O6 Na1 O7 4 . 93.43(5)
O5 Na1 O8 . . 85.41(5)
O8 Na1 O8 4_545 . 175.33(4)
O6 Na1 O8 . . 96.80(5)
O6 Na1 O8 4 . 83.23(5)
O7 Na1 O8 . . 92.62(5)
O4 Na2 O3 2_655 . 154.68(5)
O4 Na2 O2 2_655 . 95.13(5)
O3 Na2 O2 . . 80.64(5)
O4 Na2 O1 2_655 . 78.16(5)
O3 Na2 O1 . . 110.19(4)
O2 Na2 O1 . . 166.93(5)
O4 Na2 O2 2_655 5_665 124.52(5)
O3 Na2 O2 . 5_665 79.87(5)
O2 Na2 O2 . 5_665 81.91(6)
O1 Na2 O2 . 5_665 92.59(5)
O4 Na2 O4 2_655 . 76.47(6)
O3 Na2 O4 . . 82.35(5)
O2 Na2 O4 . . 113.50(5)
O1 Na2 O4 . . 76.14(4)
O2 Na2 O4 5_665 . 154.16(5)
Na2 O1 Na2 2_655 . 87.64(7)
Na2 O2 Na2 . 5_665 98.09(6)
Na2 O4 Na2 2_655 . 88.47(5)
Na1 O6 Na1 . 4_545 96.46(5)
Na1 O8 Na1 4 . 96.08(5)

loop_
_geom_bond_atom_site_label_1
_geom_bond_atom_site_label_2
_geom_bond_site_symmetry_2
_geom_bond_distance
Se1 O12 . 1.6489(11)
Se1 O11 . 1.6493(12)
Se1 O9 . 1.6497(11)
Se1 O10 . 1.6538(13)
Na1 O5 . 2.4124(17)
Na1 O8 4_545 2.4147(15)
Na1 O6 . 2.4201(15)
Na1 O6 4 2.4286(15)
Na1 O7 . 2.4377(17)
Na1 O8 . 2.4483(15)
Na1 Na1 4 3.6163(7)
Na1 Na1 4_545 3.6164(6)
Na2 O4 2_655 2.4034(16)
Na2 O3 . 2.4616(18)
Na2 O2 . 2.4642(15)
Na2 O1 . 2.4774(15)
Na2 O2 5_665 2.4853(15)
Na2 O4 . 2.5129(16)
Na2 Na2 2_655 3.4306(18)
Na2 Na2 5_665 3.7379(18)
O1 Na2 2_655 2.4774(15)
O2 Na2 5_665 2.4853(15)
O4 Na2 2_655 2.4034(16)
O6 Na1 4_545 2.4286(15)
O8 Na1 4 2.4147(15)

loop_
_geom_hbond_atom_site_label_D
_geom_hbond_atom_site_label_H
_geom_hbond_atom_site_label_A
_geom_hbond_site_symmetry_A
_geom_hbond_distance_DH
_geom_hbond_distance_HA
_geom_hbond_distance_DA
_geom_hbond_angle_DHA
O8 H8B O12 7_566 0.76(3) 2.12(3) 2.880(2) 172(3)
O8 H8A O12 . 0.85(3) 1.99(3) 2.8273(18) 168(3)
O7 H7B O10 . 0.87(3) 1.90(3) 2.7683(19) 173(3)
O7 H7A O11 6_565 0.79(4) 2.00(4) 2.790(2) 174(3)
O6 H6B O9 7_556 0.74(3) 2.11(3) 2.844(2) 172(3)
O6 H6A O9 . 0.85(3) 2.01(3) 2.8473(18) 166(2)
O5 H5B O7 4 0.79(3) 2.04(3) 2.834(2) 177(3)
O5 H5A O3 6_566 0.87(3) 1.99(3) 2.837(2) 168(3)
O4 H4B O5 . 0.86(3) 1.96(4) 2.8021(19) 168(3)
O4 H4A O10 4_545 0.85(3) 2.00(3) 2.8502(17) 172(3)
O3 H3B O9 4 0.82(3) 1.95(3) 2.7738(17) 175(3)
O3 H3A O12 4_545 0.78(3) 2.02(3) 2.7897(17) 172(3)
O2 H2B O11 4_545 0.80(3) 2.09(3) 2.8842(18) 172(3)
O2 H2A O11 8 0.78(3) 2.14(3) 2.9055(18) 169(3)
O1 H1 O10 4 0.83(3) 2.01(3) 2.8409(17) 174(3)
O8 H8B O12 7_566 0.76(3) 2.12(3) 2.880(2) 172(3)
O8 H8A O12 . 0.85(3) 1.99(3) 2.8273(18) 168(3)
O7 H7B O10 . 0.87(3) 1.90(3) 2.7683(19) 173(3)
O7 H7A O11 6_565 0.79(4) 2.00(4) 2.790(2) 174(3)
O6 H6B O9 7_556 0.74(3) 2.11(3) 2.844(2) 172(3)
O6 H6A O9 . 0.85(3) 2.01(3) 2.8473(18) 166(2)
O5 H5B O7 4 0.79(3) 2.04(3) 2.834(2) 177(3)
O5 H5A O3 6_566 0.87(3) 1.99(3) 2.837(2) 168(3)
O4 H4B O5 . 0.86(3) 1.96(4) 2.8021(19) 168(3)
O4 H4A O10 4_545 0.85(3) 2.00(3) 2.8502(17) 172(3)
O3 H3B O9 4 0.82(3) 1.95(3) 2.7738(17) 175(3)
O3 H3A O12 4_545 0.78(3) 2.02(3) 2.7897(17) 172(3)
O2 H2B O11 4_545 0.80(3) 2.09(3) 2.8842(18) 172(3)
O2 H2A O11 8 0.78(3) 2.14(3) 2.9055(18) 169(3)
O1 H1 O10 4 0.83(3) 2.01(3) 2.8409(17) 174(3)
O1 H1 O10 4 0.83(3) 2.01(3) 2.8409(17) 174(3)
O2 H2A O11 8 0.78(3) 2.14(3) 2.9055(18) 169(3)
O2 H2B O11 4_545 0.80(3) 2.09(3) 2.8842(18) 172(3)
O3 H3A O12 4_545 0.78(3) 2.02(3) 2.7897(17) 172(3)
O3 H3B O9 4 0.82(3) 1.95(3) 2.7738(17) 175(3)
O4 H4A O10 4_545 0.85(3) 2.00(3) 2.8502(17) 172(3)
O4 H4B O5 . 0.86(3) 1.96(4) 2.8021(19) 168(3)
O5 H5A O3 6_566 0.87(3) 1.99(3) 2.837(2) 168(3)
O5 H5B O7 4 0.79(3) 2.04(3) 2.834(2) 177(3)
O6 H6A O9 . 0.85(3) 2.01(3) 2.8473(18) 166(2)
O6 H6B O9 7_556 0.74(3) 2.11(3) 2.844(2) 172(3)
O7 H7A O11 6_565 0.79(4) 2.00(4) 2.790(2) 174(3)
O7 H7B O10 . 0.87(3) 1.90(3) 2.7683(19) 173(3)
O8 H8A O12 . 0.85(3) 1.99(3) 2.8273(18) 168(3)
O8 H8B O12 7_566 0.76(3) 2.12(3) 2.880(2) 172(3)
